data_7058293
loop_
_publ_author_name
'Kandel, Shambhu'
'Sathish, Veerasamy'
'Mathivathanan, Logesh'
'Morozov, Alexander N.'
'Mebel, Alexander M.'
'Raptis, Raphael G.'

_publ_section_title
;
 Aggregation induced emission enhancement (AIEE) of tripodal pyrazole
 derivatives for sensing of nitroaromatics and vapor phase detection of
 picric acid
;
_journal_issue 19
_journal_name_full 'New Journal of Chemistry'
_journal_page_first 7251
_journal_paper_doi 10.1039/C9NJ00166B
_journal_volume 43
_journal_year 2019
_chemical_formula_moiety 'C6 H3 N3 O7, C42 H40 N6'
_chemical_formula_sum 'C48 H43 N9 O7'
_chemical_formula_weight 857.91
_space_group_crystal_system monoclinic
_space_group_IT_number 15
_space_group_name_Hall '-C 2yc'
_space_group_name_H-M_alt 'C 1 2/c 1'
_symmetry_space_group_name_Hall '-C 2yc'
_symmetry_space_group_name_H-M 'C 1 2/c 1'
_atom_sites_solution_hydrogens mixed
_atom_sites_solution_primary dual
_audit_creation_date 2018-12-11
_audit_creation_method
;
Olex2 1.2
(compiled 2018.05.29 svn.r3508 for OlexSys, GUI svn.r5506)
;
_audit_update_record
;
2019-01-09 deposited with the CCDC.    2019-04-10 downloaded from the CCDC.
;
_cell_angle_alpha 90
_cell_angle_beta 94.034(3)
_cell_angle_gamma 90
_cell_formula_units_Z 8
_cell_length_a 8.0177(17)
_cell_length_b 25.274(5)
_cell_length_c 46.068(10)
_cell_measurement_reflns_used 6556
_cell_measurement_temperature 298(2)
_cell_measurement_theta_max 22.205
_cell_measurement_theta_min 3.106
_cell_volume 9312(3)
_computing_cell_refinement 'SAINT V8.38A (Bruker, 2016)'
_computing_data_reduction 'SAINT V8.38A (Bruker, 2016)'
_computing_molecular_graphics 'Olex2 (Dolomanov et al., 2009)'
_computing_publication_material 'Olex2 (Dolomanov et al., 2009)'
_computing_structure_refinement 'ShelXL (Sheldrick, 2015)'
_computing_structure_solution 'ShelXT (Sheldrick, 2015)'
_diffrn_ambient_temperature 298(2)
_diffrn_detector 'CCD area detector'
_diffrn_detector_area_resol_mean 7.9
_diffrn_detector_type 'Bruker SMART CCD 1K area detector'
_diffrn_measured_fraction_theta_full 0.983
_diffrn_measured_fraction_theta_max 0.983
_diffrn_measurement_device 'three-circle diffractometer'
_diffrn_measurement_device_type 'Bruker SMART CCD 1K area detector'
_diffrn_measurement_method '\w scans'
_diffrn_radiation_monochromator graphite
_diffrn_radiation_probe x-ray
_diffrn_radiation_type MoK\a
_diffrn_radiation_wavelength 0.71076
_diffrn_reflns_av_R_equivalents 0.2023
_diffrn_reflns_av_unetI/netI 0.1750
_diffrn_reflns_Laue_measured_fraction_full 0.983
_diffrn_reflns_Laue_measured_fraction_max 0.983
_diffrn_reflns_limit_h_max 9
_diffrn_reflns_limit_h_min -9
_diffrn_reflns_limit_k_max 30
_diffrn_reflns_limit_k_min -30
_diffrn_reflns_limit_l_max 53
_diffrn_reflns_limit_l_min -51
_diffrn_reflns_number 55487
_diffrn_reflns_point_group_measured_fraction_full 0.983
_diffrn_reflns_point_group_measured_fraction_max 0.983
_diffrn_reflns_theta_full 25.218
_diffrn_reflns_theta_max 25.218
_diffrn_reflns_theta_min 2.903
_diffrn_source 'sealed X-ray tube'
_diffrn_source_target Mo
_exptl_absorpt_coefficient_mu 0.084
_exptl_absorpt_correction_T_max 0.7452
_exptl_absorpt_correction_T_min 0.5722
_exptl_absorpt_correction_type multi-scan
_exptl_crystal_colour 'clear yellowish yellow'
_exptl_crystal_colour_lustre clear
_exptl_crystal_colour_modifier yellowish
_exptl_crystal_colour_primary yellow
_exptl_crystal_density_diffrn 1.224
_exptl_crystal_description block
_exptl_crystal_F_000 3600
_exptl_crystal_recrystallization_method 'Re-crystallisation from solvent: Acetone'
_exptl_crystal_size_max 0.159
_exptl_crystal_size_mid 0.12
_exptl_crystal_size_min 0.101
_refine_diff_density_max 0.350
_refine_diff_density_min -0.343
_refine_diff_density_rms 0.064
_refine_ls_extinction_method none
_refine_ls_goodness_of_fit_ref 1.023
_refine_ls_hydrogen_treatment mixed
_refine_ls_matrix_type full
_refine_ls_number_parameters 589
_refine_ls_number_reflns 8261
_refine_ls_number_restraints 0
_refine_ls_restrained_S_all 1.023
_refine_ls_R_factor_all 0.2645
_refine_ls_R_factor_gt 0.1315
_refine_ls_shift/su_max 0.000
_refine_ls_shift/su_mean 0.000
_refine_ls_structure_factor_coef Fsqd
_refine_ls_weighting_details 'w=1/[\s^2^(Fo^2^)+(0.0549P)^2^+88.0527P] where P=(Fo^2^+2Fc^2^)/3'
_refine_ls_weighting_scheme calc
_refine_ls_wR_factor_gt 0.2509
_refine_ls_wR_factor_ref 0.3036
_reflns_Friedel_coverage 0.000
_reflns_number_gt 3446
_reflns_number_total 8261
_reflns_threshold_expression 'I > 2\s(I)'
_cod_data_source_file c9nj00166b2.cif
_cod_data_source_block sk233_0m
_cod_depositor_comments 'Adding full bibliography for 7058287--7058293.cif.'
_cod_database_code 7058293
_shelx_shelxl_version_number 2018/3
_shelx_space_group_comment
;
The symmetry employed for this shelxl refinement is uniquely defined
by the following loop, which should always be used as a source of
symmetry information in preference to the above space-group names.
They are only intended as comments.
;
_shelx_estimated_absorpt_t_max 0.992
_shelx_estimated_absorpt_t_min 0.987
_olex2_refinement_description
;
1. Fixed Uiso
 At 1.2 times of:
  All C(H) groups, All C(H,H) groups
 At 1.5 times of:
  All C(H,H,H) groups, All O(H) groups
2.a Secondary CH2 refined with riding coordinates:
 C7(H7A,H7B), C8(H8A,H8B), C9(H9A,H9B), C12(H12A,H12B), C14(H14A,H14B)
2.b Aromatic/amide H refined with riding coordinates:
 C46(H46), C48(H48), C18(H18), C20(H20), C21(H21), C22(H22), C23(H23),
 C24(H24), C27(H27), C29(H29), C30(H30), C31(H31), C32(H32), C33(H33), C34(H34),
  C36(H36), C38(H38), C39(H39), C40(H40), C41(H41), C42(H42)
2.c Idealised Me refined as rotating group:
 C11(H11A,H11B,H11C), C13(H13A,H13B,H13C), C15(H15A,H15B,H15C)
2.d Idealised tetrahedral OH refined as rotating group:
 O3(H3)
;
_olex2_submission_special_instructions 'No special instructions were received'

loop_
_space_group_symop_operation_xyz
'x, y, z'
'-x, y, -z+1/2'
'x+1/2, y+1/2, z'
'-x+1/2, y+1/2, -z+1/2'
'-x, -y, -z'
'x, -y, z-1/2'
'-x+1/2, -y+1/2, -z'
'x+1/2, -y+1/2, z-1/2'

loop_
_atom_site_label
_atom_site_type_symbol
_atom_site_fract_x
_atom_site_fract_y
_atom_site_fract_z
_atom_site_U_iso_or_equiv
_atom_site_adp_type
_atom_site_occupancy
_atom_site_site_symmetry_order
_atom_site_calc_flag
_atom_site_refinement_flags_posn
O1 O 0.6563(13) 0.8624(3) 0.6975(2) 0.166(4) Uani 1 1 d .
O2 O 0.5022(11) 0.7989(3) 0.68607(19) 0.132(3) Uani 1 1 d .
O3 O 0.6058(10) 0.7049(2) 0.70728(16) 0.102(3) Uani 1 1 d .
H3 H 0.588607 0.723030 0.692620 0.153 Uiso 1 1 calc GR
O4 O 0.7194(18) 0.6249(3) 0.7369(2) 0.220(7) Uani 1 1 d .
O5 O 0.8017(11) 0.6340(3) 0.7793(2) 0.129(3) Uani 1 1 d .
O6 O 0.9598(11) 0.8003(3) 0.81873(17) 0.121(3) Uani 1 1 d .
O7 O 0.9084(13) 0.8717(3) 0.79323(18) 0.150(4) Uani 1 1 d .
N7 N 0.6088(11) 0.8183(3) 0.7014(2) 0.085(3) Uani 1 1 d .
N8 N 0.7606(11) 0.6528(3) 0.7558(2) 0.086(3) Uani 1 1 d .
N9 N 0.9055(13) 0.8235(4) 0.7969(2) 0.107(3) Uani 1 1 d .
C43 C 0.6807(11) 0.7891(3) 0.7270(2) 0.065(2) Uani 1 1 d .
C44 C 0.6753(11) 0.7322(3) 0.7270(2) 0.067(2) Uani 1 1 d .
C45 C 0.7556(10) 0.7095(3) 0.7523(2) 0.062(2) Uani 1 1 d .
C46 C 0.8297(11) 0.7387(4) 0.77459(19) 0.067(2) Uani 1 1 d .
H46 H 0.881822 0.722145 0.790813 0.080 Uiso 1 1 calc R
C47 C 0.8265(11) 0.7925(3) 0.7728(2) 0.066(3) Uani 1 1 d .
C48 C 0.7576(11) 0.8183(3) 0.7487(2) 0.071(3) Uani 1 1 d .
H48 H 0.763307 0.854991 0.747295 0.086 Uiso 1 1 calc R
N1 N 0.3979(8) 0.6487(2) 0.65397(15) 0.0544(18) Uani 1 1 d .
N2 N 0.3997(8) 0.6998(2) 0.66306(15) 0.0570(18) Uani 1 1 d .
N3 N 0.8428(8) 0.5321(2) 0.57754(14) 0.0506(16) Uani 1 1 d .
N4 N 0.9616(8) 0.5286(3) 0.55865(16) 0.0595(18) Uani 1 1 d .
N5 N 0.3283(8) 0.3992(2) 0.62252(14) 0.0542(18) Uani 1 1 d .
N6 N 0.2458(8) 0.4350(2) 0.60460(15) 0.064(2) Uani 1 1 d .
C1 C 0.5409(9) 0.5608(3) 0.65592(16) 0.0441(19) Uani 1 1 d .
C2 C 0.6819(9) 0.5657(3) 0.63963(16) 0.0446(19) Uani 1 1 d .
C3 C 0.7378(9) 0.5201(3) 0.62568(15) 0.0432(18) Uani 1 1 d .
C4 C 0.6593(9) 0.4717(3) 0.62864(16) 0.0438(19) Uani 1 1 d .
C5 C 0.5151(9) 0.4688(3) 0.64432(15) 0.0416(18) Uani 1 1 d .
C6 C 0.4527(8) 0.5138(3) 0.65789(16) 0.048(2) Uani 1 1 d .
C7 C 0.4854(9) 0.6093(3) 0.67264(17) 0.053(2) Uani 1 1 d .
H7A H 0.412292 0.597903 0.687346 0.063 Uiso 1 1 calc R
H7B H 0.582946 0.625660 0.682549 0.063 Uiso 1 1 calc R
C8 C 0.8878(9) 0.5230(3) 0.60848(17) 0.052(2) Uani 1 1 d .
H8A H 0.959560 0.551531 0.615973 0.063 Uiso 1 1 calc R
H8B H 0.950160 0.490238 0.610761 0.063 Uiso 1 1 calc R
C9 C 0.4311(10) 0.4157(3) 0.64838(18) 0.060(2) Uani 1 1 d .
H9A H 0.516201 0.389151 0.652963 0.072 Uiso 1 1 calc R
H9B H 0.361481 0.418004 0.664721 0.072 Uiso 1 1 calc R
C10 C 0.7681(9) 0.6192(3) 0.63650(19) 0.060(2) Uani 1 1 d .
C11 C 0.9061(11) 0.6256(4) 0.6619(2) 0.083(3) Uani 1 1 d .
H11A H 0.990230 0.598947 0.660243 0.125 Uiso 1 1 calc GR
H11B H 0.856910 0.621846 0.680162 0.125 Uiso 1 1 calc GR
H11C H 0.956141 0.660002 0.660809 0.125 Uiso 1 1 calc GR
C12 C 0.7275(10) 0.4219(3) 0.61546(17) 0.058(2) Uani 1 1 d .
H12A H 0.783952 0.431035 0.598203 0.070 Uiso 1 1 calc R
H12B H 0.635848 0.398246 0.609690 0.070 Uiso 1 1 calc R
C13 C 0.8499(10) 0.3939(3) 0.6372(2) 0.081(3) Uani 1 1 d .
H13A H 0.877803 0.359841 0.629714 0.122 Uiso 1 1 calc GR
H13B H 0.799216 0.389454 0.655359 0.122 Uiso 1 1 calc GR
H13C H 0.949633 0.414740 0.640359 0.122 Uiso 1 1 calc GR
C14 C 0.3019(11) 0.5099(3) 0.6756(2) 0.071(3) Uani 1 1 d .
H14A H 0.243409 0.543486 0.674662 0.086 Uiso 1 1 calc R
H14B H 0.226709 0.483284 0.666961 0.086 Uiso 1 1 calc R
C15 C 0.3428(15) 0.4960(4) 0.7069(2) 0.111(4) Uani 1 1 d .
H15A H 0.407889 0.464099 0.708113 0.167 Uiso 1 1 calc GR
H15B H 0.241100 0.490750 0.716355 0.167 Uiso 1 1 calc GR
H15C H 0.405607 0.524270 0.716335 0.167 Uiso 1 1 calc GR
C16 C 0.3089(10) 0.6444(3) 0.6288(2) 0.054(2) Uani 1 1 d .
H16 H 0.285(8) 0.609(3) 0.6187(14) 0.05(2) Uiso 1 1 d .
C17 C 0.2449(9) 0.6943(3) 0.61998(17) 0.047(2) Uani 1 1 d .
C18 C 0.3098(11) 0.7262(3) 0.6428(2) 0.073(3) Uani 1 1 d .
H18 H 0.291343 0.762471 0.643689 0.088 Uiso 1 1 calc R
C19 C 0.1402(9) 0.7077(3) 0.59387(18) 0.053(2) Uani 1 1 d .
C20 C 0.0662(11) 0.6697(3) 0.5766(2) 0.070(3) Uani 1 1 d .
H20 H 0.081792 0.634231 0.581508 0.085 Uiso 1 1 calc R
C21 C -0.0330(11) 0.6830(4) 0.5516(2) 0.081(3) Uani 1 1 d .
H21 H -0.082095 0.656563 0.539870 0.097 Uiso 1 1 calc R
C22 C -0.0580(11) 0.7348(4) 0.5445(2) 0.082(3) Uani 1 1 d .
H22 H -0.126791 0.743766 0.528093 0.098 Uiso 1 1 calc R
C23 C 0.0172(12) 0.7732(4) 0.5611(2) 0.082(3) Uani 1 1 d .
H23 H 0.002200 0.808542 0.555933 0.099 Uiso 1 1 calc R
C24 C 0.1162(11) 0.7600(3) 0.5858(2) 0.068(3) Uani 1 1 d .
H24 H 0.167324 0.786654 0.597178 0.082 Uiso 1 1 calc R
C25 C 0.6943(9) 0.5456(3) 0.5641(2) 0.048(2) Uani 1 1 d .
H25 H 0.603(7) 0.555(2) 0.5741(11) 0.015(15) Uiso 1 1 d .
C26 C 0.7141(9) 0.5513(3) 0.53492(18) 0.0425(19) Uani 1 1 d .
C27 C 0.8817(10) 0.5402(3) 0.5332(2) 0.060(2) Uani 1 1 d .
H27 H 0.933941 0.540668 0.515800 0.072 Uiso 1 1 calc R
C28 C 0.5852(9) 0.5662(3) 0.51171(19) 0.048(2) Uani 1 1 d .
C29 C 0.4286(10) 0.5810(3) 0.51870(18) 0.059(2) Uani 1 1 d .
H29 H 0.403102 0.581796 0.538081 0.070 Uiso 1 1 calc R
C30 C 0.3053(10) 0.5952(3) 0.4965(2) 0.067(2) Uani 1 1 d .
H30 H 0.199562 0.605826 0.501266 0.080 Uiso 1 1 calc R
C31 C 0.3430(11) 0.5933(3) 0.4681(2) 0.068(2) Uani 1 1 d .
H31 H 0.263817 0.603322 0.453404 0.081 Uiso 1 1 calc R
C32 C 0.4964(12) 0.5766(3) 0.4614(2) 0.071(3) Uani 1 1 d .
H32 H 0.519413 0.573990 0.441954 0.086 Uiso 1 1 calc R
C33 C 0.6201(11) 0.5633(3) 0.48280(19) 0.063(2) Uani 1 1 d .
H33 H 0.725101 0.552615 0.477716 0.076 Uiso 1 1 calc R
C34 C 0.2876(10) 0.3489(3) 0.61465(19) 0.061(2) Uani 1 1 d .
H34 H 0.326155 0.318262 0.624099 0.073 Uiso 1 1 calc R
C35 C 0.1800(9) 0.3512(3) 0.59040(18) 0.051(2) Uani 1 1 d .
C36 C 0.1573(9) 0.4051(3) 0.58557(18) 0.054(2) Uani 1 1 d .
H36 H 0.086948 0.418745 0.570489 0.065 Uiso 1 1 calc R
C37 C 0.1017(9) 0.3071(3) 0.5736(2) 0.055(2) Uani 1 1 d .
C38 C 0.1045(11) 0.2560(3) 0.5843(2) 0.075(3) Uani 1 1 d .
H38 H 0.155220 0.249213 0.602665 0.090 Uiso 1 1 calc R
C39 C 0.0333(12) 0.2147(4) 0.5681(3) 0.083(3) Uani 1 1 d .
H39 H 0.035593 0.180562 0.575599 0.099 Uiso 1 1 calc R
C40 C -0.0396(12) 0.2241(5) 0.5412(3) 0.093(4) Uani 1 1 d .
H40 H -0.084637 0.196083 0.530227 0.112 Uiso 1 1 calc R
C41 C -0.0484(12) 0.2752(5) 0.5298(2) 0.093(3) Uani 1 1 d .
H41 H -0.103033 0.281758 0.511626 0.112 Uiso 1 1 calc R
C42 C 0.0259(11) 0.3158(4) 0.5460(2) 0.078(3) Uani 1 1 d .
H42 H 0.025245 0.349744 0.538271 0.093 Uiso 1 1 calc R

loop_
_atom_site_aniso_label
_atom_site_aniso_U_11
_atom_site_aniso_U_22
_atom_site_aniso_U_33
_atom_site_aniso_U_23
_atom_site_aniso_U_13
_atom_site_aniso_U_12
O1 0.246(11) 0.076(6) 0.162(9) 0.021(6) -0.077(8) -0.047(6)
O2 0.167(8) 0.065(5) 0.149(8) 0.006(5) -0.085(6) -0.014(5)
O3 0.147(6) 0.047(4) 0.103(6) -0.005(4) -0.052(5) 0.013(4)
O4 0.46(2) 0.058(5) 0.130(9) 0.004(5) -0.107(10) 0.003(8)
O5 0.184(8) 0.080(5) 0.114(7) 0.022(5) -0.044(6) -0.009(5)
O6 0.179(8) 0.109(6) 0.070(5) 0.006(5) -0.039(5) -0.043(6)
O7 0.230(10) 0.082(6) 0.126(7) -0.016(5) -0.076(7) -0.049(6)
N7 0.104(7) 0.052(5) 0.097(7) -0.012(5) -0.010(6) -0.010(5)
N8 0.109(7) 0.066(6) 0.082(8) 0.005(5) -0.011(6) -0.009(5)
N9 0.151(9) 0.091(7) 0.075(7) -0.013(6) -0.023(6) -0.046(7)
C43 0.081(6) 0.037(5) 0.074(7) -0.009(5) -0.012(5) -0.005(4)
C44 0.077(6) 0.053(6) 0.068(7) -0.011(5) -0.004(5) -0.001(5)
C45 0.066(6) 0.051(5) 0.067(7) 0.004(5) -0.003(5) -0.011(4)
C46 0.076(6) 0.073(7) 0.053(6) -0.001(5) 0.011(5) -0.007(5)
C47 0.083(6) 0.053(6) 0.060(7) -0.005(5) -0.014(5) -0.025(5)
C48 0.076(6) 0.049(5) 0.088(8) -0.003(5) 0.000(5) -0.014(5)
N1 0.066(4) 0.039(4) 0.058(5) -0.004(3) -0.003(4) 0.010(3)
N2 0.067(4) 0.031(4) 0.072(5) -0.006(3) 0.003(4) 0.012(3)
N3 0.044(4) 0.052(4) 0.056(5) 0.004(3) 0.005(4) 0.012(3)
N4 0.055(4) 0.068(5) 0.057(5) 0.005(4) 0.016(4) 0.009(4)
N5 0.058(4) 0.038(4) 0.064(5) 0.006(3) -0.012(4) 0.009(3)
N6 0.068(5) 0.046(4) 0.075(5) -0.007(4) -0.018(4) 0.015(4)
C1 0.056(5) 0.034(4) 0.042(5) 0.001(4) 0.002(4) 0.010(4)
C2 0.048(5) 0.039(4) 0.046(5) -0.005(4) -0.006(4) 0.009(4)
C3 0.046(4) 0.052(5) 0.032(5) 0.003(4) 0.006(4) 0.007(4)
C4 0.043(4) 0.039(4) 0.050(5) 0.000(4) 0.002(4) 0.010(4)
C5 0.049(4) 0.034(4) 0.042(5) 0.001(4) 0.001(4) 0.010(4)
C6 0.029(4) 0.058(5) 0.057(6) -0.004(4) 0.013(4) 0.008(4)
C7 0.055(5) 0.039(4) 0.063(6) -0.004(4) -0.001(4) 0.007(4)
C8 0.041(4) 0.057(5) 0.058(6) -0.001(4) 0.006(4) 0.009(4)
C9 0.077(6) 0.036(4) 0.066(6) 0.001(4) -0.007(5) 0.013(4)
C10 0.043(5) 0.058(5) 0.079(6) -0.010(5) 0.005(4) -0.018(4)
C11 0.069(6) 0.081(7) 0.100(8) -0.031(6) 0.003(6) -0.009(5)
C12 0.069(5) 0.045(5) 0.060(6) -0.005(4) 0.001(4) 0.027(4)
C13 0.075(6) 0.068(6) 0.101(8) 0.024(5) 0.004(6) 0.040(5)
C14 0.086(7) 0.050(5) 0.080(7) 0.000(5) 0.018(6) 0.011(5)
C15 0.162(11) 0.078(7) 0.098(9) 0.012(7) 0.041(8) 0.001(7)
C16 0.063(5) 0.038(5) 0.060(6) -0.004(4) 0.009(5) 0.013(4)
C17 0.050(5) 0.030(4) 0.061(6) -0.001(4) 0.009(4) 0.005(4)
C18 0.088(7) 0.043(5) 0.087(8) -0.022(5) -0.009(6) 0.004(5)
C19 0.052(5) 0.044(5) 0.062(6) 0.010(4) 0.004(4) -0.002(4)
C20 0.071(6) 0.037(5) 0.101(8) -0.001(5) -0.009(6) 0.002(4)
C21 0.071(6) 0.078(7) 0.091(8) -0.016(6) -0.010(6) 0.002(5)
C22 0.065(6) 0.071(7) 0.108(9) 0.018(7) 0.001(6) 0.016(6)
C23 0.084(7) 0.059(6) 0.103(9) 0.017(6) 0.001(6) 0.016(6)
C24 0.075(6) 0.035(5) 0.092(8) 0.001(5) -0.005(6) -0.001(4)
C25 0.032(5) 0.045(5) 0.067(7) -0.009(4) 0.011(4) 0.013(4)
C26 0.037(4) 0.041(4) 0.050(6) 0.000(4) 0.009(4) 0.000(3)
C27 0.049(5) 0.066(6) 0.065(6) 0.004(5) 0.011(5) -0.001(4)
C28 0.044(5) 0.032(4) 0.067(6) 0.001(4) 0.004(4) -0.001(3)
C29 0.057(5) 0.064(5) 0.055(6) 0.009(4) 0.004(4) 0.006(4)
C30 0.055(5) 0.064(6) 0.080(7) 0.004(5) -0.002(5) 0.005(4)
C31 0.056(6) 0.076(6) 0.070(7) 0.002(5) -0.003(5) 0.004(5)
C32 0.078(7) 0.084(7) 0.052(6) 0.016(5) 0.003(5) 0.000(5)
C33 0.064(6) 0.073(6) 0.055(6) 0.005(5) 0.009(5) -0.006(5)
C34 0.066(6) 0.039(5) 0.075(7) -0.002(4) -0.007(5) -0.004(4)
C35 0.047(5) 0.037(5) 0.070(6) -0.012(4) 0.011(4) 0.011(4)
C36 0.044(5) 0.055(5) 0.063(6) -0.004(5) 0.001(4) 0.013(4)
C37 0.044(5) 0.046(5) 0.077(7) -0.015(5) 0.007(5) -0.004(4)
C38 0.075(6) 0.059(6) 0.092(8) -0.010(6) 0.006(6) -0.010(5)
C39 0.075(7) 0.059(6) 0.116(10) -0.016(6) 0.019(7) -0.025(5)
C40 0.074(7) 0.089(9) 0.116(10) -0.051(8) 0.005(7) -0.015(6)
C41 0.084(7) 0.090(8) 0.105(9) -0.027(7) -0.003(6) 0.003(6)
C42 0.070(6) 0.063(6) 0.100(9) -0.023(6) 0.002(6) 0.017(5)

loop_
_atom_type_symbol
_atom_type_description
_atom_type_scat_dispersion_real
_atom_type_scat_dispersion_imag
_atom_type_scat_source
C C 0.0033 0.0016 'International Tables Vol C Tables 4.2.6.8 and 6.1.1.4'
H H 0.0000 0.0000 'International Tables Vol C Tables 4.2.6.8 and 6.1.1.4'
N N 0.0061 0.0033 'International Tables Vol C Tables 4.2.6.8 and 6.1.1.4'
O O 0.0106 0.0060 'International Tables Vol C Tables 4.2.6.8 and 6.1.1.4'

loop_
_geom_angle_atom_site_label_1
_geom_angle_atom_site_label_2
_geom_angle_atom_site_label_3
_geom_angle
O1 N7 C43 118.4(9)
O2 N7 O1 121.7(10)
O2 N7 C43 119.8(8)
O4 N8 O5 119.0(10)
O4 N8 C45 121.4(10)
O5 N8 C45 119.5(9)
O6 N9 O7 125.4(9)
O6 N9 C47 118.6(10)
O7 N9 C47 116.0(10)
C44 C43 N7 119.4(8)
C48 C43 N7 116.6(8)
C48 C43 C44 123.9(9)
O3 C44 C43 124.6(9)
O3 C44 C45 122.2(8)
C45 C44 C43 113.2(8)
C44 C45 N8 120.1(8)
C46 C45 N8 116.7(9)
C46 C45 C44 123.2(8)
C47 C46 C45 119.3(9)
C46 C47 N9 118.8(9)
C46 C47 C48 122.1(8)
C48 C47 N9 119.1(9)
C43 C48 C47 118.2(8)
N2 N1 C7 118.1(6)
C16 N1 N2 109.9(6)
C16 N1 C7 131.9(6)
C18 N2 N1 105.6(7)
N4 N3 C8 119.0(6)
N4 N3 C25 111.4(7)
C25 N3 C8 129.6(7)
C27 N4 N3 103.8(6)
N6 N5 C9 121.7(6)
C34 N5 N6 111.3(6)
C34 N5 C9 126.7(6)
C36 N6 N5 103.7(6)
C2 C1 C7 118.1(7)
C6 C1 C2 122.9(7)
C6 C1 C7 119.0(7)
C1 C2 C3 117.7(7)
C1 C2 C10 121.0(6)
C3 C2 C10 121.4(7)
C2 C3 C8 119.8(7)
C4 C3 C2 121.1(7)
C4 C3 C8 119.1(7)
C3 C4 C5 119.4(6)
C3 C4 C12 120.9(7)
C5 C4 C12 119.7(7)
C4 C5 C9 119.7(6)
C6 C5 C4 121.2(7)
C6 C5 C9 119.0(7)
C1 C6 C5 117.6(6)
C1 C6 C14 121.5(7)
C5 C6 C14 120.8(7)
N1 C7 C1 113.2(6)
N3 C8 C3 111.9(6)
N5 C9 C5 112.4(6)
C2 C10 C11 108.9(7)
C4 C12 C13 110.8(6)
C15 C14 C6 114.0(8)
N1 C16 C17 110.1(7)
C16 C17 C19 128.4(7)
C18 C17 C16 100.9(7)
C18 C17 C19 130.6(7)
N2 C18 C17 113.4(7)
C20 C19 C17 121.6(7)
C20 C19 C24 118.2(8)
C24 C19 C17 120.2(8)
C19 C20 C21 120.9(8)
C22 C21 C20 119.9(9)
C23 C22 C21 120.0(10)
C22 C23 C24 120.1(9)
C23 C24 C19 120.8(8)
N3 C25 C26 108.5(7)
C25 C26 C27 102.4(7)
C25 C26 C28 127.6(7)
C27 C26 C28 129.9(8)
N4 C27 C26 113.9(8)
C29 C28 C26 120.2(8)
C29 C28 C33 119.4(8)
C33 C28 C26 120.3(7)
C28 C29 C30 120.2(8)
C31 C30 C29 119.5(8)
C32 C31 C30 119.7(9)
C31 C32 C33 121.8(9)
C28 C33 C32 119.2(8)
N5 C34 C35 107.8(7)
C34 C35 C36 103.9(7)
C34 C35 C37 128.4(7)
C36 C35 C37 127.7(8)
N6 C36 C35 113.3(7)
C38 C37 C35 121.7(8)
C38 C37 C42 117.8(8)
C42 C37 C35 120.4(8)
C37 C38 C39 121.2(9)
C40 C39 C38 119.8(10)
C39 C40 C41 121.2(10)
C42 C41 C40 118.2(10)
C41 C42 C37 121.7(10)

loop_
_geom_bond_atom_site_label_1
_geom_bond_atom_site_label_2
_geom_bond_distance
O1 N7 1.196(9)
O2 N7 1.176(9)
O3 C44 1.241(9)
O4 N8 1.150(10)
O5 N8 1.208(9)
O6 N9 1.219(10)
O7 N9 1.229(10)
N7 C43 1.477(11)
N8 C45 1.441(11)
N9 C47 1.466(11)
C43 C44 1.438(11)
C43 C48 1.357(11)
C44 C45 1.414(11)
C45 C46 1.367(11)
C46 C47 1.361(11)
C47 C48 1.369(11)
N1 N2 1.359(8)
N1 C7 1.462(9)
N1 C16 1.322(9)
N2 C18 1.319(10)
N3 N4 1.337(8)
N3 C8 1.464(9)
N3 C25 1.347(9)
N4 C27 1.328(9)
N5 N6 1.364(8)
N5 C9 1.461(9)
N5 C34 1.356(9)
N6 C36 1.326(9)
C1 C2 1.406(10)
C1 C6 1.389(10)
C1 C7 1.531(9)
C2 C3 1.409(9)
C2 C10 1.528(10)
C3 C4 1.387(9)
C3 C8 1.488(9)
C4 C5 1.407(10)
C4 C12 1.515(9)
C5 C6 1.406(9)
C5 C9 1.519(10)
C6 C14 1.509(10)
C10 C11 1.560(11)
C12 C13 1.528(10)
C14 C15 1.497(12)
C16 C17 1.411(10)
C17 C18 1.397(10)
C17 C19 1.457(10)
C19 C20 1.357(10)
C19 C24 1.384(10)
C20 C21 1.393(11)
C21 C22 1.361(12)
C22 C23 1.353(12)
C23 C24 1.382(11)
C25 C26 1.372(10)
C26 C27 1.381(10)
C26 C28 1.482(10)
C28 C29 1.371(10)
C28 C33 1.382(10)
C29 C30 1.418(10)
C30 C31 1.364(11)
C31 C32 1.356(11)
C32 C33 1.389(11)
C34 C35 1.364(10)
C35 C36 1.390(10)
C35 C37 1.470(10)
C37 C38 1.382(11)
C37 C42 1.388(11)
C38 C39 1.383(12)
C39 C40 1.350(13)
C40 C41 1.395(14)
C41 C42 1.380(12)

loop_
_smtbx_masks_void_nr
_smtbx_masks_void_average_x
_smtbx_masks_void_average_y
_smtbx_masks_void_average_z
_smtbx_masks_void_volume
_smtbx_masks_void_count_electrons
1 0.000 0.487 0.750 153.8 11.3
2 0.000 0.513 0.250 153.8 11.3
3 0.187 0.038 0.919 11.4 9.2
4 0.187 0.962 0.419 11.4 9.2
5 0.500 0.013 0.250 153.8 11.3
6 0.500 -0.013 0.750 153.8 11.3
7 0.216 0.177 0.500 8.7 0.8
8 0.227 0.259 0.347 11.0 0.9
9 0.227 0.741 0.847 11.0 0.9
10 0.216 0.823 -0.000 8.7 0.8
11 0.273 0.241 0.653 11.0 0.9
12 0.273 0.759 0.153 11.0 0.9
13 0.284 0.323 0.500 8.7 0.8
14 0.284 0.677 0.000 8.7 0.8
15 0.313 0.462 0.081 11.4 9.2
16 0.313 0.538 0.581 11.4 9.2
17 0.687 0.462 0.419 11.4 9.2
18 0.687 0.538 0.919 11.4 9.2
19 0.727 0.241 0.847 11.0 0.9
20 0.716 0.323 -0.000 8.7 0.8
21 0.716 0.677 0.500 8.7 0.8
22 0.727 0.759 0.347 11.0 0.9
23 0.773 0.259 0.153 11.0 0.9
24 0.773 0.741 0.653 11.0 0.9
25 0.784 0.177 0.000 8.7 0.8
26 0.784 0.823 0.500 8.7 0.8
27 0.813 0.038 0.581 11.4 9.2
28 0.813 0.962 0.081 11.4 9.2
